data_7102212
loop_
_publ_author_name
'Teo, Peili'
'Koh, Lip Lin'
'Hor, T. S. Andy'

_publ_section_title
;
 General formation of trigonal-prismatic [Ag~6~X~5~(dppf)~3~]^+^
 (X = Cl, Br, I) through an unusual ligand migration from NiX2(dppf)
 to AgOTf
;
_journal_coden_ASTM CHCOFS
_journal_issue 41
_journal_name_full
;
 Chemical Communications (Cambridge, United Kingdom)
;
_journal_page_first 4221
_journal_page_last 4223
_journal_paper_doi 10.1039/b707218j
_journal_year 2007
_chemical_formula_sum 'C105 H86 Ag6 Br5 Cl10.5 F3 Fe3 O3 P6 S'
_chemical_formula_weight 3257.16
_space_group_IT_number 2
_symmetry_cell_setting triclinic
_symmetry_space_group_name_Hall '-P 1'
_symmetry_space_group_name_H-M 'P -1'
_atom_sites_solution_hydrogens geom
_atom_sites_solution_primary direct
_atom_sites_solution_secondary difmap
_audit_creation_method SHELXL-97
_cell_angle_alpha 84.359(4)
_cell_angle_beta 82.480(5)
_cell_angle_gamma 70.901(4)
_cell_formula_units_Z 2
_cell_length_a 14.886(2)
_cell_length_b 20.303(3)
_cell_length_c 20.947(3)
_cell_measurement_reflns_used 681
_cell_measurement_temperature 223(2)
_cell_measurement_theta_max 16.36
_cell_measurement_theta_min 2.16
_cell_volume 5920.8(15)
_computing_cell_refinement 'Bruker SMART'
_computing_data_collection 'Bruker SMART'
_computing_data_reduction 'Bruker SAINT'
_computing_molecular_graphics 'Bruker SHELXTL'
_computing_publication_material 'Bruker SHELXTL'
_computing_structure_refinement 'SHELXL-97 (Sheldrick, 1997)'
_computing_structure_solution 'SHELXS-97 (Sheldrick, 1990)'
_diffrn_ambient_temperature 223(2)
_diffrn_measured_fraction_theta_full 1.000
_diffrn_measured_fraction_theta_max 1.000
_diffrn_measurement_device_type 'CCD area detector'
_diffrn_measurement_method 'phi and omega scans'
_diffrn_radiation_monochromator graphite
_diffrn_radiation_source 'fine-focus sealed tube'
_diffrn_radiation_type MoK\a
_diffrn_radiation_wavelength 0.71073
_diffrn_reflns_av_R_equivalents 0.1897
_diffrn_reflns_av_sigmaI/netI 0.2063
_diffrn_reflns_limit_h_max 16
_diffrn_reflns_limit_h_min -16
_diffrn_reflns_limit_k_max 21
_diffrn_reflns_limit_k_min -21
_diffrn_reflns_limit_l_max 22
_diffrn_reflns_limit_l_min -22
_diffrn_reflns_number 52056
_diffrn_reflns_theta_full 22.50
_diffrn_reflns_theta_max 22.50
_diffrn_reflns_theta_min 1.67
_exptl_absorpt_coefficient_mu 3.400
_exptl_absorpt_correction_T_max 0.8760
_exptl_absorpt_correction_T_min 0.7273
_exptl_absorpt_correction_type 'Sadabs, (Sheldrick 2001)'
_exptl_crystal_colour GOLD
_exptl_crystal_density_diffrn 1.827
_exptl_crystal_density_meas 0
_exptl_crystal_density_method 'not measured'
_exptl_crystal_description BLOCK
_exptl_crystal_F_000 3173
_exptl_crystal_size_max 0.10
_exptl_crystal_size_mid 0.06
_exptl_crystal_size_min 0.04
_refine_diff_density_max 1.636
_refine_diff_density_min -0.758
_refine_diff_density_rms 0.160
_refine_ls_extinction_method none
_refine_ls_goodness_of_fit_ref 0.911
_refine_ls_hydrogen_treatment constr
_refine_ls_matrix_type full
_refine_ls_number_parameters 746
_refine_ls_number_reflns 15467
_refine_ls_number_restraints 0
_refine_ls_restrained_S_all 0.911
_refine_ls_R_factor_all 0.1883
_refine_ls_R_factor_gt 0.0753
_refine_ls_shift/su_max 0.001
_refine_ls_shift/su_mean 0.000
_refine_ls_structure_factor_coef Fsqd
_refine_ls_weighting_details 'calc w=1/[\s^2^(Fo^2^)+(0.0654P)^2^+0.0000P] where P=(Fo^2^+2Fc^2^)/3'
_refine_ls_weighting_scheme calc
_refine_ls_wR_factor_gt 0.1432
_refine_ls_wR_factor_ref 0.1809
_reflns_number_gt 6931
_reflns_number_total 15467
_reflns_threshold_expression >2sigma(I)
_cod_data_source_file b707218j.txt
_cod_data_source_block 5447
_cod_depositor_comments
;
The following automatic conversions were performed:
'_symmetry_cell_setting' value 'Triclinic' changed to 'triclinic'
according to '/home/saulius/struct/CIF-dictionaries/cif_core.dic'
dictionary named 'cif_core.dic' version 2.4.1 from 2010-06-29.

Automatic conversion script
Id: cif_fix_enum 1527 2010-12-29 10:47:43Z saulius 
;
_cod_original_sg_symbol_H-M P-1
_cod_original_formula_sum 'C105 H86 Ag6 Br5 Cl10.50 F3 Fe3 O3 P6 S'
_cod_database_code 7102212

loop_
_symmetry_equiv_pos_as_xyz
'x, y, z'
'-x, -y, -z'

loop_
_atom_site_label
_atom_site_type_symbol
_atom_site_fract_x
_atom_site_fract_y
_atom_site_fract_z
_atom_site_U_iso_or_equiv
_atom_site_adp_type
_atom_site_occupancy
_atom_site_symmetry_multiplicity
_atom_site_calc_flag
_atom_site_refinement_flags
_atom_site_disorder_assembly
_atom_site_disorder_group
Ag1 Ag 0.72426(10) 0.12402(7) 0.25527(7) 0.0478(4) Uani 1 1 d . . .
Ag2 Ag 0.56817(11) 0.29233(8) 0.24315(9) 0.0718(5) Uani 1 1 d . . .
Ag3 Ag 0.59654(10) 0.20662(8) 0.40682(6) 0.0474(4) Uani 1 1 d . . .
Ag4 Ag 0.90120(10) 0.18179(7) 0.26900(7) 0.0482(4) Uani 1 1 d . . .
Ag5 Ag 0.72978(10) 0.36670(7) 0.26408(7) 0.0511(4) Uani 1 1 d . . .
Ag6 Ag 0.77482(10) 0.26030(7) 0.41815(7) 0.0454(4) Uani 1 1 d . . .
Br1 Br 0.79084(12) 0.12943(9) 0.37054(8) 0.0356(5) Uani 1 1 d . . .
Br2 Br 0.61126(12) 0.33689(9) 0.36848(8) 0.0395(5) Uani 1 1 d . . .
Br3 Br 0.74963(12) 0.24639(9) 0.19450(9) 0.0396(5) Uani 1 1 d . . .
Br4 Br 0.89068(13) 0.30300(10) 0.32112(9) 0.0476(5) Uani 1 1 d . . .
Br5 Br 0.53522(13) 0.17440(10) 0.30366(9) 0.0449(5) Uani 1 1 d . . .
Fe1 Fe 0.45931(17) 0.52046(12) 0.17327(11) 0.0365(7) Uani 1 1 d . . .
Fe2 Fe 1.00136(16) -0.02824(12) 0.17272(11) 0.0330(6) Uani 1 1 d . . .
Fe3 Fe 0.64428(16) 0.22093(12) 0.61692(11) 0.0351(7) Uani 1 1 d . . .
P1 P 0.4277(3) 0.3590(2) 0.1925(2) 0.0375(12) Uani 1 1 d . . .
P2 P 0.6864(3) 0.4820(2) 0.2147(2) 0.0364(12) Uani 1 1 d . . .
P3 P 1.0514(3) 0.1103(2) 0.2188(2) 0.0323(12) Uani 1 1 d . . .
P4 P 0.7577(3) 0.0199(2) 0.2000(2) 0.0330(12) Uani 1 1 d . . .
P5 P 0.5024(3) 0.2056(2) 0.5085(2) 0.0329(12) Uani 1 1 d . . .
P6 P 0.8476(3) 0.2233(2) 0.5168(2) 0.0317(11) Uani 1 1 d . . .
C1S C 0.301(2) 0.7746(15) 0.0071(13) 0.091(8) Uiso 1 1 d . . .
S1 S 0.3211(5) 0.7768(3) 0.0890(3) 0.0787(19) Uani 1 1 d . . .
F1 F 0.3566(10) 0.7973(7) -0.0359(7) 0.111(5) Uani 1 1 d . . .
F2 F 0.3129(12) 0.7083(8) -0.0073(8) 0.136(6) Uani 1 1 d . . .
F3 F 0.2119(11) 0.8110(10) -0.0044(8) 0.171(8) Uani 1 1 d . . .
O1 O 0.2525(11) 0.7504(8) 0.1235(8) 0.105(6) Uani 1 1 d . . .
O2 O 0.4177(11) 0.7333(8) 0.0902(7) 0.099(5) Uani 1 1 d . . .
O3 O 0.3035(14) 0.8499(9) 0.0953(9) 0.135(7) Uani 1 1 d . . .
C1 C 0.4331(11) 0.4379(8) 0.1436(7) 0.033(4) Uiso 1 1 d . . .
C2 C 0.3555(12) 0.5004(8) 0.1332(8) 0.044(5) Uiso 1 1 d . . .
H2 H 0.2914 0.5103 0.1506 0.052 Uiso 1 1 calc R . .
C3 C 0.3968(13) 0.5444(10) 0.0908(8) 0.051(5) Uiso 1 1 d . . .
H3 H 0.3636 0.5893 0.0744 0.062 Uiso 1 1 calc R . .
C4 C 0.4946(13) 0.5100(9) 0.0774(9) 0.055(5) Uiso 1 1 d . . .
H4 H 0.5380 0.5282 0.0510 0.067 Uiso 1 1 calc R . .
C5 C 0.5169(14) 0.4450(10) 0.1092(8) 0.055(5) Uiso 1 1 d . . .
H5 H 0.5778 0.4112 0.1080 0.066 Uiso 1 1 calc R . .
C6 C 0.5612(11) 0.5312(8) 0.2226(7) 0.032(4) Uiso 1 1 d . . .
C7 C 0.5092(10) 0.5971(8) 0.1942(7) 0.028(4) Uiso 1 1 d . . .
H7 H 0.5355 0.6253 0.1643 0.033 Uiso 1 1 calc R . .
C8 C 0.4121(12) 0.6132(9) 0.2181(7) 0.039(5) Uiso 1 1 d . . .
H8 H 0.3625 0.6536 0.2071 0.047 Uiso 1 1 calc R . .
C9 C 0.4029(12) 0.5584(8) 0.2610(8) 0.041(5) Uiso 1 1 d . . .
H9 H 0.3453 0.5559 0.2838 0.049 Uiso 1 1 calc R . .
C10 C 0.4905(11) 0.5085(9) 0.2650(8) 0.039(5) Uiso 1 1 d . . .
H10 H 0.5026 0.4667 0.2909 0.047 Uiso 1 1 calc R . .
C11 C 1.0685(11) 0.0192(8) 0.2242(7) 0.034(4) Uiso 1 1 d . . .
C12 C 1.0058(11) -0.0118(8) 0.2672(7) 0.031(4) Uiso 1 1 d . . .
H12 H 0.9541 0.0125 0.2959 0.037 Uiso 1 1 calc R . .
C13 C 1.0350(10) -0.0830(8) 0.2588(7) 0.030(4) Uiso 1 1 d . . .
H13 H 1.0061 -0.1147 0.2808 0.036 Uiso 1 1 calc R . .
C14 C 1.1159(11) -0.1003(8) 0.2116(7) 0.031(4) Uiso 1 1 d . . .
H14 H 1.1498 -0.1449 0.1969 0.038 Uiso 1 1 calc R . .
C15 C 1.1352(12) -0.0374(8) 0.1911(8) 0.040(5) Uiso 1 1 d . . .
H15 H 1.1850 -0.0336 0.1600 0.048 Uiso 1 1 calc R . .
C16 C 0.8653(10) -0.0042(8) 0.1471(7) 0.025(4) Uiso 1 1 d . . .
C17 C 0.9119(11) 0.0420(8) 0.1157(7) 0.032(4) Uiso 1 1 d . . .
H17 H 0.8912 0.0905 0.1202 0.039 Uiso 1 1 calc R . .
C18 C 0.9926(11) 0.0061(8) 0.0772(7) 0.035(4) Uiso 1 1 d . . .
H18 H 1.0339 0.0256 0.0501 0.042 Uiso 1 1 calc R . .
C19 C 1.0010(13) -0.0656(9) 0.0865(8) 0.054(5) Uiso 1 1 d . . .
H19 H 1.0503 -0.1029 0.0678 0.065 Uiso 1 1 calc R . .
C20 C 0.9222(11) -0.0704(8) 0.1287(7) 0.035(4) Uiso 1 1 d . . .
H20 H 0.9094 -0.1122 0.1426 0.042 Uiso 1 1 calc R . .
C21 C 0.5242(11) 0.2515(8) 0.5711(8) 0.036(4) Uiso 1 1 d . . .
C22 C 0.4991(10) 0.2447(8) 0.6407(7) 0.030(4) Uiso 1 1 d . . .
H22 H 0.4656 0.2158 0.6625 0.036 Uiso 1 1 calc R . .
C23 C 0.5348(12) 0.2897(9) 0.6687(9) 0.050(5) Uiso 1 1 d . . .
H23 H 0.5311 0.2949 0.7132 0.059 Uiso 1 1 calc R . .
C24 C 0.5771(13) 0.3261(9) 0.6194(9) 0.055(5) Uiso 1 1 d . . .
H24 H 0.6061 0.3595 0.6252 0.066 Uiso 1 1 calc R . .
C25 C 0.5682(11) 0.3037(8) 0.5607(8) 0.035(4) Uiso 1 1 d . . .
H25 H 0.5886 0.3209 0.5200 0.042 Uiso 1 1 calc R . .
C26 C 0.7856(11) 0.1875(8) 0.5821(8) 0.036(4) Uiso 1 1 d . . .
C27 C 0.7753(12) 0.1966(9) 0.6501(8) 0.050(5) Uiso 1 1 d . . .
H27 H 0.7981 0.2267 0.6700 0.059 Uiso 1 1 calc R . .
C28 C 0.7239(13) 0.1516(9) 0.6827(9) 0.055(5) Uiso 1 1 d . . .
H28 H 0.7066 0.1480 0.7274 0.066 Uiso 1 1 calc R . .
C29 C 0.7049(12) 0.1157(9) 0.6383(8) 0.051(5) Uiso 1 1 d . . .
H29 H 0.6728 0.0823 0.6469 0.062 Uiso 1 1 calc R . .
C30 C 0.7419(11) 0.1369(8) 0.5752(8) 0.043(5) Uiso 1 1 d . . .
H30 H 0.7377 0.1198 0.5360 0.052 Uiso 1 1 calc R . .
C1A C 0.3953(12) 0.3105(9) 0.1375(8) 0.041(5) Uiso 1 1 d . . .
C2A C 0.4163(13) 0.3177(9) 0.0717(9) 0.056(6) Uiso 1 1 d . . .
H2A H 0.4481 0.3499 0.0553 0.067 Uiso 1 1 calc R . .
C3A C 0.3927(14) 0.2793(10) 0.0279(10) 0.069(6) Uiso 1 1 d . . .
H3A H 0.4074 0.2855 -0.0169 0.082 Uiso 1 1 calc R . .
C4A C 0.3458(17) 0.2312(13) 0.0544(12) 0.104(9) Uiso 1 1 d . . .
H4A H 0.3277 0.2049 0.0270 0.125 Uiso 1 1 calc R . .
C5A C 0.3268(18) 0.2227(13) 0.1195(13) 0.108(9) Uiso 1 1 d . . .
H5A H 0.2921 0.1923 0.1357 0.130 Uiso 1 1 calc R . .
C6A C 0.3551(14) 0.2557(11) 0.1619(11) 0.076(7) Uiso 1 1 d . . .
H6A H 0.3489 0.2435 0.2063 0.091 Uiso 1 1 calc R . .
C1B C 0.3209(12) 0.3849(9) 0.2516(9) 0.046(5) Uiso 1 1 d . . .
C2B C 0.2293(13) 0.4048(9) 0.2319(9) 0.053(5) Uiso 1 1 d . . .
H2B H 0.2203 0.4078 0.1880 0.064 Uiso 1 1 calc R . .
C3B C 0.1523(16) 0.4200(10) 0.2788(11) 0.076(7) Uiso 1 1 d . . .
H3B H 0.0901 0.4332 0.2665 0.091 Uiso 1 1 calc R . .
C4B C 0.1638(17) 0.4164(11) 0.3384(12) 0.092(8) Uiso 1 1 d . . .
H4B H 0.1098 0.4244 0.3690 0.111 Uiso 1 1 calc R . .
C5B C 0.2544(16) 0.4009(11) 0.3603(11) 0.088(7) Uiso 1 1 d . . .
H5B H 0.2604 0.4027 0.4041 0.106 Uiso 1 1 calc R . .
C6B C 0.3361(16) 0.3826(10) 0.3148(10) 0.072(6) Uiso 1 1 d . . .
H6B H 0.3982 0.3694 0.3275 0.086 Uiso 1 1 calc R . .
C1C C 0.7254(12) 0.4854(9) 0.1294(8) 0.043(5) Uiso 1 1 d . . .
C2C C 0.7280(14) 0.5483(11) 0.0941(10) 0.069(6) Uiso 1 1 d . . .
H2C H 0.7112 0.5903 0.1150 0.083 Uiso 1 1 calc R . .
C3C C 0.7556(14) 0.5467(11) 0.0286(10) 0.077(7) Uiso 1 1 d . . .
H3C H 0.7570 0.5881 0.0047 0.092 Uiso 1 1 calc R . .
C4C C 0.7810(14) 0.4860(11) -0.0020(10) 0.073(7) Uiso 1 1 d . . .
H4C H 0.7990 0.4864 -0.0467 0.088 Uiso 1 1 calc R . .
C5C C 0.7807(14) 0.4253(11) 0.0308(10) 0.068(6) Uiso 1 1 d . . .
H5C H 0.7988 0.3837 0.0092 0.081 Uiso 1 1 calc R . .
C6C C 0.7529(11) 0.4253(9) 0.0973(8) 0.038(5) Uiso 1 1 d . . .
H6C H 0.7532 0.3832 0.1204 0.046 Uiso 1 1 calc R . .
C1D C 0.7420(13) 0.5376(9) 0.2469(8) 0.044(5) Uiso 1 1 d . . .
C2D C 0.6925(13) 0.5951(9) 0.2794(8) 0.052(5) Uiso 1 1 d . . .
H2D H 0.6258 0.6065 0.2883 0.063 Uiso 1 1 calc R . .
C3D C 0.7390(15) 0.6384(11) 0.3004(9) 0.070(6) Uiso 1 1 d . . .
H3D H 0.7028 0.6792 0.3212 0.084 Uiso 1 1 calc R . .
C4D C 0.8339(17) 0.6215(12) 0.2907(11) 0.090(8) Uiso 1 1 d . . .
H4D H 0.8655 0.6493 0.3057 0.108 Uiso 1 1 calc R . .
C5D C 0.884(2) 0.5638(15) 0.2588(14) 0.135(11) Uiso 1 1 d . . .
H5D H 0.9507 0.5523 0.2510 0.161 Uiso 1 1 calc R . .
C6D C 0.839(2) 0.5203(16) 0.2369(14) 0.139(11) Uiso 1 1 d . . .
H6D H 0.8757 0.4798 0.2157 0.167 Uiso 1 1 calc R . .
C1E C 1.0801(11) 0.1321(8) 0.1319(7) 0.031(4) Uiso 1 1 d . . .
C2E C 1.1725(13) 0.1043(9) 0.1012(9) 0.051(5) Uiso 1 1 d . . .
H2E H 1.2218 0.0763 0.1253 0.062 Uiso 1 1 calc R . .
C3E C 1.1916(14) 0.1173(9) 0.0368(9) 0.055(5) Uiso 1 1 d . . .
H3E H 1.2527 0.0969 0.0154 0.066 Uiso 1 1 calc R . .
C4E C 1.1181(14) 0.1617(10) 0.0037(10) 0.066(6) Uiso 1 1 d . . .
H4E H 1.1307 0.1732 -0.0404 0.079 Uiso 1 1 calc R . .
C5E C 1.0289(13) 0.1888(9) 0.0331(9) 0.053(5) Uiso 1 1 d . . .
H5E H 0.9796 0.2173 0.0093 0.064 Uiso 1 1 calc R . .
C6E C 1.0104(12) 0.1743(8) 0.0984(8) 0.043(5) Uiso 1 1 d . . .
H6E H 0.9488 0.1941 0.1194 0.052 Uiso 1 1 calc R . .
C1F C 1.1521(11) 0.1209(8) 0.2542(8) 0.037(5) Uiso 1 1 d . . .
C2F C 1.1488(12) 0.1861(9) 0.2679(8) 0.043(5) Uiso 1 1 d . . .
H2F H 1.0948 0.2243 0.2592 0.052 Uiso 1 1 calc R . .
C3F C 1.2231(13) 0.1975(10) 0.2942(8) 0.055(5) Uiso 1 1 d . . .
H3F H 1.2192 0.2424 0.3047 0.066 Uiso 1 1 calc R . .
C4F C 1.3001(12) 0.1426(9) 0.3039(8) 0.045(5) Uiso 1 1 d . . .
H4F H 1.3513 0.1503 0.3205 0.054 Uiso 1 1 calc R . .
C5F C 1.3088(13) 0.0786(10) 0.2917(8) 0.057(6) Uiso 1 1 d . . .
H5F H 1.3654 0.0423 0.2994 0.068 Uiso 1 1 calc R . .
C6F C 1.2335(11) 0.0630(9) 0.2669(8) 0.042(5) Uiso 1 1 d . . .
H6F H 1.2376 0.0171 0.2595 0.050 Uiso 1 1 calc R . .
C1G C 0.7652(11) -0.0592(8) 0.2533(7) 0.030(4) Uiso 1 1 d . . .
C2G C 0.7462(11) -0.1137(8) 0.2320(8) 0.036(4) Uiso 1 1 d . . .
H2G H 0.7247 -0.1106 0.1912 0.043 Uiso 1 1 calc R . .
C3G C 0.7593(12) -0.1742(9) 0.2717(8) 0.052(5) Uiso 1 1 d . . .
H3G H 0.7485 -0.2131 0.2573 0.063 Uiso 1 1 calc R . .
C4G C 0.7882(11) -0.1777(9) 0.3328(8) 0.040(5) Uiso 1 1 d . . .
H4G H 0.7951 -0.2183 0.3602 0.048 Uiso 1 1 calc R . .
C5G C 0.8062(12) -0.1224(9) 0.3525(9) 0.049(5) Uiso 1 1 d . . .
H5G H 0.8278 -0.1249 0.3931 0.058 Uiso 1 1 calc R . .
C6G C 0.7931(11) -0.0621(9) 0.3132(8) 0.041(5) Uiso 1 1 d . . .
H6G H 0.8034 -0.0231 0.3277 0.050 Uiso 1 1 calc R . .
C1H C 0.6650(11) 0.0276(8) 0.1501(8) 0.034(4) Uiso 1 1 d . . .
C2H C 0.5746(13) 0.0367(9) 0.1744(9) 0.056(6) Uiso 1 1 d . . .
H2H H 0.5624 0.0329 0.2195 0.068 Uiso 1 1 calc R . .
C3H C 0.4961(16) 0.0515(10) 0.1388(10) 0.076(7) Uiso 1 1 d . . .
H3H H 0.4335 0.0595 0.1587 0.091 Uiso 1 1 calc R . .
C4H C 0.5166(14) 0.0535(10) 0.0727(10) 0.065(6) Uiso 1 1 d . . .
H4H H 0.4670 0.0607 0.0467 0.078 Uiso 1 1 calc R . .
C5H C 0.6097(13) 0.0452(9) 0.0431(9) 0.058(6) Uiso 1 1 d . . .
H5H H 0.6230 0.0499 -0.0019 0.070 Uiso 1 1 calc R . .
C6H C 0.6823(12) 0.0295(8) 0.0847(8) 0.039(5) Uiso 1 1 d . . .
H6H H 0.7459 0.0199 0.0662 0.047 Uiso 1 1 calc R . .
C1I C 0.3736(11) 0.2438(8) 0.5053(7) 0.034(4) Uiso 1 1 d . . .
C2I C 0.3279(13) 0.2119(10) 0.4724(9) 0.057(6) Uiso 1 1 d . . .
H2I H 0.3639 0.1713 0.4512 0.068 Uiso 1 1 calc R . .
C3I C 0.2323(14) 0.2367(10) 0.4692(9) 0.069(6) Uiso 1 1 d . . .
H3I H 0.2029 0.2116 0.4483 0.082 Uiso 1 1 calc R . .
C4I C 0.1780(15) 0.2977(10) 0.4958(9) 0.068(6) Uiso 1 1 d . . .
H4I H 0.1126 0.3160 0.4906 0.081 Uiso 1 1 calc R . .
C5I C 0.2186(14) 0.3316(10) 0.5298(9) 0.062(6) Uiso 1 1 d . . .
H5I H 0.1810 0.3720 0.5508 0.075 Uiso 1 1 calc R . .
C6I C 0.3207(13) 0.3049(9) 0.5334(8) 0.053(5) Uiso 1 1 d . . .
H6I H 0.3507 0.3292 0.5549 0.063 Uiso 1 1 calc R . .
C1J C 0.5141(11) 0.1161(8) 0.5412(7) 0.031(4) Uiso 1 1 d . . .
C2J C 0.4510(12) 0.1037(9) 0.5921(8) 0.040(5) Uiso 1 1 d . . .
H2J H 0.4010 0.1414 0.6095 0.048 Uiso 1 1 calc R . .
C3J C 0.4605(13) 0.0378(9) 0.6173(9) 0.052(5) Uiso 1 1 d . . .
H3J H 0.4176 0.0297 0.6518 0.062 Uiso 1 1 calc R . .
C4J C 0.5324(12) -0.0158(10) 0.5918(8) 0.052(5) Uiso 1 1 d . . .
H4J H 0.5384 -0.0617 0.6083 0.063 Uiso 1 1 calc R . .
C5J C 0.5973(12) -0.0045(9) 0.5420(8) 0.044(5) Uiso 1 1 d . . .
H5J H 0.6482 -0.0420 0.5252 0.052 Uiso 1 1 calc R . .
C6J C 0.5859(11) 0.0630(8) 0.5176(8) 0.035(4) Uiso 1 1 d . . .
H6J H 0.6295 0.0715 0.4837 0.042 Uiso 1 1 calc R . .
C1K C 0.9605(11) 0.1527(8) 0.5057(7) 0.028(4) Uiso 1 1 d . . .
C2K C 0.9871(13) 0.0977(9) 0.5494(9) 0.055(5) Uiso 1 1 d . . .
H2K H 0.9489 0.0969 0.5888 0.066 Uiso 1 1 calc R . .
C3K C 1.0714(12) 0.0419(9) 0.5362(8) 0.048(5) Uiso 1 1 d . . .
H3K H 1.0875 0.0021 0.5647 0.058 Uiso 1 1 calc R . .
C4K C 1.1301(14) 0.0469(10) 0.4803(9) 0.063(6) Uiso 1 1 d . . .
H4K H 1.1883 0.0110 0.4719 0.076 Uiso 1 1 calc R . .
C5K C 1.1048(13) 0.1033(9) 0.4370(9) 0.055(5) Uiso 1 1 d . . .
H5K H 1.1454 0.1061 0.3992 0.065 Uiso 1 1 calc R . .
C6K C 1.0205(12) 0.1552(9) 0.4493(8) 0.049(5) Uiso 1 1 d . . .
H6K H 1.0025 0.1933 0.4191 0.059 Uiso 1 1 calc R . .
C1L C 0.8783(12) 0.2898(9) 0.5524(8) 0.037(5) Uiso 1 1 d . . .
C2L C 0.9451(13) 0.2754(10) 0.5916(8) 0.054(5) Uiso 1 1 d . . .
H2L H 0.9788 0.2284 0.6018 0.065 Uiso 1 1 calc R . .
C3L C 0.9680(17) 0.3277(12) 0.6188(11) 0.086(7) Uiso 1 1 d . . .
H3L H 1.0206 0.3157 0.6429 0.104 Uiso 1 1 calc R . .
C4L C 0.916(2) 0.3926(15) 0.6106(13) 0.123(10) Uiso 1 1 d . . .
H4L H 0.9249 0.4267 0.6342 0.148 Uiso 1 1 calc R . .
C5L C 0.849(3) 0.412(2) 0.5672(18) 0.204(17) Uiso 1 1 d . . .
H5L H 0.8196 0.4587 0.5547 0.245 Uiso 1 1 calc R . .
C6L C 0.824(2) 0.3555(15) 0.5407(13) 0.124(10) Uiso 1 1 d . . .
H6L H 0.7712 0.3659 0.5166 0.149 Uiso 1 1 calc R . .
C2S C 0.5372(16) 0.8239(11) 0.1426(11) 0.088(7) Uiso 1 1 d . . .
H2S H 0.4898 0.8131 0.1200 0.105 Uiso 1 1 calc R . .
Cl3 Cl 0.4778(7) 0.8723(5) 0.2093(4) 0.159(4) Uani 1 1 d . . .
Cl1 Cl 0.6171(6) 0.7474(4) 0.1691(4) 0.138(3) Uani 1 1 d . . .
Cl2 Cl 0.5917(5) 0.8740(3) 0.0915(3) 0.106(2) Uani 1 1 d . . .
Cl6 Cl 0.1356(5) 0.6132(4) 0.2151(4) 0.147(3) Uani 1 1 d . . .
Cl4 Cl 0.0459(7) 0.6666(5) 0.1048(4) 0.164(4) Uani 1 1 d . . .
Cl5 Cl 0.0014(6) 0.7479(3) 0.2121(4) 0.135(3) Uani 1 1 d . . .
C3S C 0.0910(3) 0.6872(2) 0.1691(2) 0.072(6) Uiso 1 1 d . . .
H3S H 0.1429 0.7070 0.1528 0.087 Uiso 1 1 calc R . .
Cl8A Cl 0.0067(3) 0.4487(2) 0.0805(2) 0.148(6) Uiso 0.50 1 d PR A 1
Cl9A Cl 0.1342(3) 0.3199(2) 0.0817(2) 0.144(6) Uiso 0.50 1 d PR B 1
Cl9B Cl 0.0633(3) 0.3643(2) 0.0271(2) 0.113(5) Uiso 0.50 1 d PR C 2
Cl8B Cl 0.0408(3) 0.4695(2) 0.1120(2) 0.070(3) Uiso 0.50 1 d PR D 2
Cl7 Cl -0.0116(3) 0.3466(2) 0.1628(2) 0.133(3) Uani 1 1 d R . .
Cl11 Cl 0.6326(3) 0.5142(2) 0.4176(2) 0.161(7) Uani 0.50 1 d PR . .
Cl1X Cl 0.5800(3) 0.5060(2) 0.5517(2) 0.152(8) Uani 0.50 1 d PR . .
Cl2X Cl 0.5476(3) 0.4978(2) 0.5107(2) 0.280(17) Uani 0.50 1 d PR . .

loop_
_atom_site_aniso_label
_atom_site_aniso_U_11
_atom_site_aniso_U_22
_atom_site_aniso_U_33
_atom_site_aniso_U_23
_atom_site_aniso_U_13
_atom_site_aniso_U_12
Ag1 0.0511(10) 0.0417(9) 0.0550(10) -0.0129(8) -0.0083(8) -0.0167(8)
Ag2 0.0436(11) 0.0646(12) 0.1038(15) 0.0217(10) -0.0272(10) -0.0130(9)
Ag3 0.0516(10) 0.0575(10) 0.0362(9) -0.0034(8) 0.0045(7) -0.0248(8)
Ag4 0.0338(9) 0.0500(10) 0.0586(10) -0.0104(8) -0.0016(8) -0.0095(8)
Ag5 0.0534(10) 0.0415(9) 0.0544(10) 0.0094(8) -0.0079(8) -0.0123(8)
Ag6 0.0446(10) 0.0518(10) 0.0399(9) 0.0030(7) -0.0137(7) -0.0137(8)
Br1 0.0347(11) 0.0352(11) 0.0367(11) -0.0050(9) -0.0046(9) -0.0098(9)
Br2 0.0375(11) 0.0377(11) 0.0413(12) 0.0076(9) -0.0091(9) -0.0103(9)
Br3 0.0372(12) 0.0336(11) 0.0488(12) -0.0015(9) -0.0088(9) -0.0109(9)
Br4 0.0450(13) 0.0501(12) 0.0490(13) -0.0002(10) -0.0073(10) -0.0168(10)
Br5 0.0369(12) 0.0536(13) 0.0497(13) -0.0039(10) -0.0077(9) -0.0202(10)
Fe1 0.0418(17) 0.0383(16) 0.0357(16) -0.0025(13) -0.0104(13) -0.0186(13)
Fe2 0.0291(15) 0.0429(16) 0.0312(15) -0.0035(12) -0.0078(12) -0.0150(13)
Fe3 0.0264(15) 0.0430(16) 0.0344(16) -0.0044(13) -0.0059(12) -0.0071(13)
P1 0.035(3) 0.041(3) 0.042(3) -0.004(2) -0.011(2) -0.017(2)
P2 0.038(3) 0.034(3) 0.041(3) -0.003(2) -0.004(2) -0.016(2)
P3 0.030(3) 0.037(3) 0.035(3) -0.008(2) -0.002(2) -0.017(2)
P4 0.035(3) 0.031(3) 0.036(3) -0.001(2) -0.009(2) -0.013(2)
P5 0.026(3) 0.035(3) 0.038(3) -0.007(2) 0.001(2) -0.011(2)
P6 0.027(3) 0.037(3) 0.033(3) -0.006(2) -0.006(2) -0.011(2)
S1 0.069(5) 0.073(5) 0.089(5) 0.001(4) 0.023(4) -0.029(4)
F1 0.116(12) 0.093(10) 0.112(12) 0.023(9) 0.010(9) -0.036(9)
F2 0.182(16) 0.099(12) 0.160(15) 0.004(11) -0.037(12) -0.083(12)
F3 0.078(12) 0.23(2) 0.158(16) 0.004(14) -0.033(11) 0.014(12)
O1 0.094(13) 0.112(13) 0.116(14) 0.005(11) 0.036(11) -0.061(11)
O2 0.057(11) 0.123(14) 0.097(13) 0.031(10) 0.005(9) -0.017(10)
O3 0.170(19) 0.076(13) 0.156(18) -0.044(12) 0.037(14) -0.044(12)
Cl3 0.186(9) 0.212(9) 0.100(6) 0.003(6) 0.042(6) -0.116(8)
Cl1 0.188(8) 0.103(6) 0.156(7) 0.022(5) -0.079(6) -0.074(6)
Cl2 0.163(7) 0.113(5) 0.067(4) -0.005(4) 0.012(4) -0.086(5)
Cl6 0.091(6) 0.123(6) 0.162(8) 0.019(6) 0.010(5) 0.036(5)
Cl4 0.211(10) 0.200(9) 0.092(6) -0.018(6) 0.006(6) -0.086(8)
Cl5 0.156(7) 0.063(4) 0.141(7) -0.014(4) 0.048(6) 0.004(5)
Cl7 0.180(8) 0.086(5) 0.129(7) 0.013(5) -0.039(6) -0.034(5)
Cl11 0.28(2) 0.124(13) 0.098(12) -0.020(10) 0.028(13) -0.099(15)
Cl1X 0.22(2) 0.132(15) 0.068(10) -0.044(10) 0.054(12) -0.017(14)
Cl2X 0.19(3) 0.16(2) 0.51(5) 0.07(3) -0.13(3) -0.07(2)

loop_
_atom_type_symbol
_atom_type_description
_atom_type_scat_dispersion_real
_atom_type_scat_dispersion_imag
_atom_type_scat_source
C C 0.0033 0.0016 'International Tables Vol C Tables 4.2.6.8 and 6.1.1.4'
H H 0.0000 0.0000 'International Tables Vol C Tables 4.2.6.8 and 6.1.1.4'
O O 0.0106 0.0060 'International Tables Vol C Tables 4.2.6.8 and 6.1.1.4'
F F 0.0171 0.0103 'International Tables Vol C Tables 4.2.6.8 and 6.1.1.4'
S S 0.1246 0.1234 'International Tables Vol C Tables 4.2.6.8 and 6.1.1.4'
Fe Fe 0.3463 0.8444 'International Tables Vol C Tables 4.2.6.8 and 6.1.1.4'
Br Br -0.2901 2.4595 'International Tables Vol C Tables 4.2.6.8 and 6.1.1.4'
Ag Ag -0.8971 1.1015 'International Tables Vol C Tables 4.2.6.8 and 6.1.1.4'
P P 0.1023 0.0942 'International Tables Vol C Tables 4.2.6.8 and 6.1.1.4'
Cl Cl 0.1484 0.1585 'International Tables Vol C Tables 4.2.6.8 and 6.1.1.4'

loop_
_geom_angle_atom_site_label_1
_geom_angle_atom_site_label_2
_geom_angle_atom_site_label_3
_geom_angle
_geom_angle_site_symmetry_1
_geom_angle_site_symmetry_3
P4 Ag1 Br5 111.97(12) . .
P4 Ag1 Br1 124.40(12) . .
Br5 Ag1 Br1 93.81(7) . .
P4 Ag1 Br3 122.71(13) . .
Br5 Ag1 Br3 100.00(7) . .
Br1 Ag1 Br3 98.06(6) . .
P4 Ag1 Ag4 118.37(12) . .
Br5 Ag1 Ag4 129.60(6) . .
Br1 Ag1 Ag4 55.77(5) . .
Br3 Ag1 Ag4 54.30(5) . .
P1 Ag2 Br3 130.43(14) . .
P1 Ag2 Br5 107.57(13) . .
Br3 Ag2 Br5 103.57(7) . .
P1 Ag2 Br2 120.92(13) . .
Br3 Ag2 Br2 94.74(7) . .
Br5 Ag2 Br2 92.50(7) . .
P1 Ag2 Ag5 119.84(12) . .
Br3 Ag2 Ag5 56.30(5) . .
Br5 Ag2 Ag5 130.22(7) . .
Br2 Ag2 Ag5 51.24(5) . .
P5 Ag3 Br5 117.96(12) . .
P5 Ag3 Br2 112.46(12) . .
Br5 Ag3 Br2 101.83(7) . .
P5 Ag3 Br1 129.40(12) . .
Br5 Ag3 Br1 93.55(7) . .
Br2 Ag3 Br1 96.66(7) . .
P5 Ag3 Ag6 111.51(12) . .
Br5 Ag3 Ag6 130.34(7) . .
Br2 Ag3 Ag6 52.99(5) . .
Br1 Ag3 Ag6 55.72(5) . .
P3 Ag4 Br4 119.76(12) . .
P3 Ag4 Br3 119.75(12) . .
Br4 Ag4 Br3 93.99(7) . .
P3 Ag4 Br1 122.74(13) . .
Br4 Ag4 Br1 98.71(7) . .
Br3 Ag4 Br1 95.63(6) . .
P3 Ag4 Ag1 112.84(11) . .
Br4 Ag4 Ag1 127.22(7) . .
Br3 Ag4 Ag1 54.16(5) . .
Br1 Ag4 Ag1 52.91(5) . .
P2 Ag5 Br4 125.44(13) . .
P2 Ag5 Br2 118.40(13) . .
Br4 Ag5 Br2 93.82(7) . .
P2 Ag5 Br3 122.28(13) . .
Br4 Ag5 Br3 93.15(7) . .
Br2 Ag5 Br3 96.44(7) . .
P2 Ag5 Ag2 109.45(12) . .
Br4 Ag5 Ag2 125.00(7) . .
Br2 Ag5 Ag2 59.61(6) . .
Br3 Ag5 Ag2 49.96(5) . .
P6 Ag6 Br2 143.65(13) . .
P6 Ag6 Br4 113.15(12) . .
Br2 Ag6 Br4 94.14(7) . .
P6 Ag6 Br1 101.35(12) . .
Br2 Ag6 Br1 97.69(7) . .
Br4 Ag6 Br1 98.34(7) . .
P6 Ag6 Ag3 114.72(12) . .
Br2 Ag6 Ag3 54.61(5) . .
Br4 Ag6 Ag3 128.79(7) . .
Br1 Ag6 Ag3 55.39(5) . .
Ag1 Br1 Ag3 83.47(6) . .
Ag1 Br1 Ag4 71.32(6) . .
Ag3 Br1 Ag4 120.72(7) . .
Ag1 Br1 Ag6 120.69(7) . .
Ag3 Br1 Ag6 68.89(6) . .
Ag4 Br1 Ag6 79.48(6) . .
Ag6 Br2 Ag3 72.40(6) . .
Ag6 Br2 Ag5 85.38(7) . .
Ag3 Br2 Ag5 125.58(8) . .
Ag6 Br2 Ag2 118.05(7) . .
Ag3 Br2 Ag2 78.65(6) . .
Ag5 Br2 Ag2 69.15(6) . .
Ag2 Br3 Ag1 78.72(7) . .
Ag2 Br3 Ag4 123.74(8) . .
Ag1 Br3 Ag4 71.54(6) . .
Ag2 Br3 Ag5 73.75(7) . .
Ag1 Br3 Ag5 122.61(8) . .
Ag4 Br3 Ag5 83.65(6) . .
Ag5 Br4 Ag4 88.37(7) . .
Ag5 Br4 Ag6 85.95(7) . .
Ag4 Br4 Ag6 83.31(7) . .
Ag3 Br5 Ag1 86.89(7) . .
Ag3 Br5 Ag2 86.02(7) . .
Ag1 Br5 Ag2 77.71(7) . .
C10 Fe1 C1 113.8(6) . .
C10 Fe1 C3 166.4(7) . .
C1 Fe1 C3 68.4(7) . .
C10 Fe1 C2 131.1(7) . .
C1 Fe1 C2 41.6(6) . .
C3 Fe1 C2 41.3(6) . .
C10 Fe1 C6 42.2(6) . .
C1 Fe1 C6 133.9(6) . .
C3 Fe1 C6 146.0(7) . .
C2 Fe1 C6 172.6(7) . .
C10 Fe1 C4 153.0(7) . .
C1 Fe1 C4 67.7(7) . .
C3 Fe1 C4 40.5(6) . .
C2 Fe1 C4 69.3(7) . .
C6 Fe1 C4 115.9(7) . .
C10 Fe1 C9 39.7(6) . .
C1 Fe1 C9 121.2(7) . .
C3 Fe1 C9 127.1(7) . .
C2 Fe1 C9 107.8(7) . .
C6 Fe1 C9 68.8(6) . .
C4 Fe1 C9 164.0(7) . .
C10 Fe1 C5 123.2(7) . .
C1 Fe1 C5 40.5(6) . .
C3 Fe1 C5 67.8(7) . .
C2 Fe1 C5 69.4(7) . .
C6 Fe1 C5 110.7(7) . .
C4 Fe1 C5 39.7(6) . .
C9 Fe1 C5 155.4(7) . .
C10 Fe1 C7 68.7(6) . .
C1 Fe1 C7 169.7(6) . .
C3 Fe1 C7 111.7(7) . .
C2 Fe1 C7 144.7(6) . .
C6 Fe1 C7 41.1(5) . .
C4 Fe1 C7 105.3(7) . .
C9 Fe1 C7 67.5(6) . .
C5 Fe1 C7 129.4(7) . .
C10 Fe1 C8 67.6(6) . .
C1 Fe1 C8 150.0(6) . .
C3 Fe1 C8 103.6(7) . .
C2 Fe1 C8 113.2(7) . .
C6 Fe1 C8 68.8(6) . .
C4 Fe1 C8 125.7(7) . .
C9 Fe1 C8 39.8(6) . .
C5 Fe1 C8 164.6(7) . .
C7 Fe1 C8 40.2(5) . .
C17 Fe2 C20 67.1(6) . .
C17 Fe2 C15 130.8(6) . .
C20 Fe2 C15 145.0(6) . .
C17 Fe2 C19 67.6(7) . .
C20 Fe2 C19 40.4(6) . .
C15 Fe2 C19 111.8(7) . .
C17 Fe2 C11 111.3(6) . .
C20 Fe2 C11 173.7(6) . .
C15 Fe2 C11 40.8(6) . .
C19 Fe2 C11 145.3(7) . .
C17 Fe2 C14 166.1(6) . .
C20 Fe2 C14 114.1(6) . .
C15 Fe2 C14 40.6(6) . .
C19 Fe2 C14 103.8(7) . .
C11 Fe2 C14 69.1(6) . .
C17 Fe2 C16 40.4(5) . .
C20 Fe2 C16 40.1(5) . .
C15 Fe2 C16 171.1(6) . .
C19 Fe2 C16 68.3(7) . .
C11 Fe2 C16 134.8(6) . .
C14 Fe2 C16 148.3(6) . .
C17 Fe2 C12 122.2(6) . .
C20 Fe2 C12 133.4(6) . .
C15 Fe2 C12 68.2(6) . .
C19 Fe2 C12 167.9(7) . .
C11 Fe2 C12 41.7(6) . .
C14 Fe2 C12 67.9(6) . .
C16 Fe2 C12 113.7(6) . .
C17 Fe2 C13 153.2(6) . .
C20 Fe2 C13 109.8(6) . .
C15 Fe2 C13 67.9(6) . .
C19 Fe2 C13 128.6(7) . .
C11 Fe2 C13 68.7(6) . .
C14 Fe2 C13 40.6(5) . .
C16 Fe2 C13 119.5(6) . .
C12 Fe2 C13 39.5(5) . .
C17 Fe2 C18 39.6(5) . .
C20 Fe2 C18 67.4(6) . .
C15 Fe2 C18 106.2(7) . .
C19 Fe2 C18 40.5(6) . .
C11 Fe2 C18 115.6(6) . .
C14 Fe2 C18 126.9(6) . .
C16 Fe2 C18 67.7(6) . .
C12 Fe2 C18 151.5(6) . .
C13 Fe2 C18 166.2(6) . .
C21 Fe3 C30 109.8(7) . .
C21 Fe3 C23 69.0(7) . .
C30 Fe3 C23 167.9(7) . .
C21 Fe3 C24 68.4(7) . .
C30 Fe3 C24 151.2(7) . .
C23 Fe3 C24 40.5(6) . .
C21 Fe3 C26 131.2(6) . .
C30 Fe3 C26 40.5(6) . .
C23 Fe3 C26 149.1(7) . .
C24 Fe3 C26 117.8(7) . .
C21 Fe3 C27 170.8(7) . .
C30 Fe3 C27 67.7(7) . .
C23 Fe3 C27 115.4(7) . .
C24 Fe3 C27 109.3(7) . .
C26 Fe3 C27 41.1(6) . .
C21 Fe3 C25 40.3(6) . .
C30 Fe3 C25 120.1(7) . .
C23 Fe3 C25 67.3(7) . .
C24 Fe3 C25 39.6(6) . .
C26 Fe3 C25 111.2(6) . .
C27 Fe3 C25 132.4(7) . .
C21 Fe3 C22 41.9(6) . .
C30 Fe3 C22 131.1(6) . .
C23 Fe3 C22 40.1(6) . .
C24 Fe3 C22 67.9(7) . .
C26 Fe3 C22 170.5(6) . .
C27 Fe3 C22 146.5(6) . .
C25 Fe3 C22 67.8(6) . .
C21 Fe3 C29 117.4(7) . .
C30 Fe3 C29 41.4(6) . .
C23 Fe3 C29 127.6(7) . .
C24 Fe3 C29 166.1(7) . .
C26 Fe3 C29 69.0(7) . .
C27 Fe3 C29 67.1(7) . .
C25 Fe3 C29 152.2(7) . .
C22 Fe3 C29 107.3(7) . .
C21 Fe3 C28 147.1(7) . .
C30 Fe3 C28 67.5(7) . .
C23 Fe3 C28 106.6(7) . .
C24 Fe3 C28 130.3(7) . .
C26 Fe3 C28 69.3(7) . .
C27 Fe3 C28 41.2(6) . .
C25 Fe3 C28 169.6(7) . .
C22 Fe3 C28 113.5(7) . .
C29 Fe3 C28 38.2(6) . .
C1A P1 C1 103.1(8) . .
C1A P1 C1B 103.4(8) . .
C1 P1 C1B 107.2(8) . .
C1A P1 Ag2 113.1(6) . .
C1 P1 Ag2 116.9(5) . .
C1B P1 Ag2 111.9(6) . .
C6 P2 C1C 105.8(7) . .
C6 P2 C1D 103.8(8) . .
C1C P2 C1D 103.1(8) . .
C6 P2 Ag5 116.5(5) . .
C1C P2 Ag5 113.5(6) . .
C1D P2 Ag5 112.8(6) . .
C11 P3 C1F 106.1(7) . .
C11 P3 C1E 105.0(7) . .
C1F P3 C1E 101.6(7) . .
C11 P3 Ag4 115.5(6) . .
C1F P3 Ag4 111.1(5) . .
C1E P3 Ag4 116.2(5) . .
C16 P4 C1H 104.8(7) . .
C16 P4 C1G 104.0(7) . .
C1H P4 C1G 105.4(7) . .
C16 P4 Ag1 116.5(5) . .
C1H P4 Ag1 110.7(5) . .
C1G P4 Ag1 114.4(5) . .
C21 P5 C1I 102.7(7) . .
C21 P5 C1J 107.4(7) . .
C1I P5 C1J 102.3(7) . .
C21 P5 Ag3 116.7(6) . .
C1I P5 Ag3 114.7(5) . .
C1J P5 Ag3 111.7(5) . .
C26 P6 C1L 104.0(7) . .
C26 P6 C1K 101.5(7) . .
C1L P6 C1K 104.0(7) . .
C26 P6 Ag6 118.5(5) . .
C1L P6 Ag6 115.0(6) . .
C1K P6 Ag6 112.1(5) . .
F1 C1S F3 106(2) . .
F1 C1S F2 106(2) . .
F3 C1S F2 105(2) . .
F1 C1S S1 115(2) . .
F3 C1S S1 112(2) . .
F2 C1S S1 110.7(19) . .
O1 S1 O2 115.9(10) . .
O1 S1 O3 114.3(11) . .
O2 S1 O3 115.9(12) . .
O1 S1 C1S 102.8(12) . .
O2 S1 C1S 102.4(12) . .
O3 S1 C1S 102.5(13) . .
C5 C1 C2 109.2(15) . .
C5 C1 P1 123.7(13) . .
C2 C1 P1 127.1(13) . .
C5 C1 Fe1 70.6(10) . .
C2 C1 Fe1 69.5(9) . .
P1 C1 Fe1 126.9(8) . .
C3 C2 C1 104.8(15) . .
C3 C2 Fe1 69.1(10) . .
C1 C2 Fe1 68.9(9) . .
C4 C3 C2 109.1(17) . .
C4 C3 Fe1 70.1(11) . .
C2 C3 Fe1 69.6(10) . .
C5 C4 C3 108.8(18) . .
C5 C4 Fe1 70.5(11) . .
C3 C4 Fe1 69.3(11) . .
C4 C5 C1 108.1(17) . .
C4 C5 Fe1 69.8(11) . .
C1 C5 Fe1 68.9(10) . .
C7 C6 C10 105.1(14) . .
C7 C6 P2 131.8(12) . .
C10 C6 P2 123.1(12) . .
C7 C6 Fe1 69.9(8) . .
C10 C6 Fe1 68.4(9) . .
P2 C6 Fe1 127.1(8) . .
C8 C7 C6 109.0(14) . .
C8 C7 Fe1 70.7(9) . .
C6 C7 Fe1 69.0(9) . .
C9 C8 C7 107.6(15) . .
C9 C8 Fe1 69.1(9) . .
C7 C8 Fe1 69.0(9) . .
C10 C9 C8 109.9(16) . .
C10 C9 Fe1 69.3(10) . .
C8 C9 Fe1 71.1(10) . .
C9 C10 C6 108.5(15) . .
C9 C10 Fe1 71.0(10) . .
C6 C10 Fe1 69.4(9) . .
C15 C11 C12 105.1(14) . .
C15 C11 P3 132.7(13) . .
C12 C11 P3 122.2(12) . .
C15 C11 Fe2 68.6(9) . .
C12 C11 Fe2 69.2(8) . .
P3 C11 Fe2 124.5(8) . .
C13 C12 C11 108.7(14) . .
C13 C12 Fe2 70.3(9) . .
C11 C12 Fe2 69.0(8) . .
C12 C13 C14 109.2(14) . .
C12 C13 Fe2 70.2(9) . .
C14 C13 Fe2 69.6(9) . .
C15 C14 C13 106.6(14) . .
C15 C14 Fe2 68.6(9) . .
C13 C14 Fe2 69.8(9) . .
C14 C15 C11 110.4(15) . .
C14 C15 Fe2 70.8(9) . .
C11 C15 Fe2 70.6(9) . .
C20 C16 C17 105.4(14) . .
C20 C16 P4 129.0(12) . .
C17 C16 P4 125.5(12) . .
C20 C16 Fe2 68.6(9) . .
C17 C16 Fe2 68.5(8) . .
P4 C16 Fe2 126.2(8) . .
C18 C17 C16 110.4(14) . .
C18 C17 Fe2 71.8(9) . .
C16 C17 Fe2 71.1(9) . .
C17 C18 C19 107.0(15) . .
C17 C18 Fe2 68.6(9) . .
C19 C18 Fe2 68.6(10) . .
C20 C19 C18 107.0(16) . .
C20 C19 Fe2 69.4(10) . .
C18 C19 Fe2 70.9(10) . .
C16 C20 C19 110.1(15) . .
C16 C20 Fe2 71.3(9) . .
C19 C20 Fe2 70.2(10) . .
C25 C21 C22 106.3(14) . .
C25 C21 P5 124.8(13) . .
C22 C21 P5 128.8(12) . .
C25 C21 Fe3 70.8(9) . .
C22 C21 Fe3 70.1(8) . .
P5 C21 Fe3 125.0(8) . .
C23 C22 C21 106.8(15) . .
C23 C22 Fe3 69.0(10) . .
C21 C22 Fe3 67.9(9) . .
C22 C23 C24 109.0(16) . .
C22 C23 Fe3 70.9(10) . .
C24 C23 Fe3 70.1(10) . .
C25 C24 C23 107.9(16) . .
C25 C24 Fe3 70.5(10) . .
C23 C24 Fe3 69.4(10) . .
C24 C25 C21 109.9(15) . .
C24 C25 Fe3 69.8(10) . .
C21 C25 Fe3 68.9(9) . .
C30 C26 C27 105.8(15) . .
C30 C26 P6 123.6(13) . .
C27 C26 P6 130.4(13) . .
C30 C26 Fe3 69.3(9) . .
C27 C26 Fe3 69.5(10) . .
P6 C26 Fe3 129.6(9) . .
C26 C27 C28 108.1(16) . .
C26 C27 Fe3 69.3(9) . .
C28 C27 Fe3 69.8(10) . .
C29 C28 C27 108.5(17) . .
C29 C28 Fe3 70.9(11) . .
C27 C28 Fe3 69.0(10) . .
C28 C29 C30 108.7(17) . .
C28 C29 Fe3 70.9(11) . .
C30 C29 Fe3 68.3(10) . .
C26 C30 C29 108.8(15) . .
C26 C30 Fe3 70.2(10) . .
C29 C30 Fe3 70.3(10) . .
C2A C1A C6A 117.2(17) . .
C2A C1A P1 122.5(14) . .
C6A C1A P1 119.9(14) . .
C1A C2A C3A 123.2(19) . .
C2A C3A C4A 117(2) . .
C5A C4A C3A 120(3) . .
C6A C5A C4A 123(3) . .
C5A C6A C1A 118(2) . .
C6B C1B C2B 122.3(18) . .
C6B C1B P1 116.9(15) . .
C2B C1B P1 120.7(14) . .
C3B C2B C1B 118.0(19) . .
C4B C3B C2B 121(2) . .
C3B C4B C5B 122(3) . .
C4B C5B C6B 119(2) . .
C1B C6B C5B 117(2) . .
C6C C1C C2C 118.6(17) . .
C6C C1C P2 118.9(13) . .
C2C C1C P2 122.5(14) . .
C3C C2C C1C 118.7(19) . .
C4C C3C C2C 121(2) . .
C5C C4C C3C 121(2) . .
C4C C5C C6C 119(2) . .
C1C C6C C5C 121.4(17) . .
C2D C1D C6D 118(2) . .
C2D C1D P2 123.8(15) . .
C6D C1D P2 117.8(18) . .
C1D C2D C3D 121.4(18) . .
C4D C3D C2D 120(2) . .
C3D C4D C5D 119(3) . .
C4D C5D C6D 122(3) . .
C1D C6D C5D 119(3) . .
C6E C1E C2E 120.0(16) . .
C6E C1E P3 118.9(13) . .
C2E C1E P3 121.0(12) . .
C3E C2E C1E 120.6(17) . .
C2E C3E C4E 117.9(19) . .
C5E C4E C3E 122(2) . .
C4E C5E C6E 119.6(18) . .
C1E C6E C5E 120.1(17) . .
C2F C1F C6F 119.3(15) . .
C2F C1F P3 119.2(13) . .
C6F C1F P3 121.4(12) . .
C1F C2F C3F 121.9(17) . .
C4F C3F C2F 117.7(18) . .
C5F C4F C3F 124.0(19) . .
C4F C5F C6F 121.0(18) . .
C1F C6F C5F 116.0(16) . .
C2G C1G C6G 121.5(15) . .
C2G C1G P4 120.1(12) . .
C6G C1G P4 118.5(12) . .
C1G C2G C3G 118.4(16) . .
C2G C3G C4G 120.5(17) . .
C5G C4G C3G 119.4(17) . .
C4G C5G C6G 120.3(17) . .
C1G C6G C5G 119.9(16) . .
C2H C1H C6H 116.2(16) . .
C2H C1H P4 122.3(14) . .
C6H C1H P4 121.2(13) . .
C1H C2H C3H 126.0(19) . .
C4H C3H C2H 116(2) . .
C3H C4H C5H 122(2) . .
C4H C5H C6H 116.4(18) . .
C1H C6H C5H 123.5(17) . .
C2I C1I C6I 118.3(16) . .
C2I C1I P5 119.1(13) . .
C6I C1I P5 122.6(13) . .
C3I C2I C1I 122.2(19) . .
C2I C3I C4I 121(2) . .
C5I C4I C3I 120(2) . .
C4I C5I C6I 119.0(19) . .
C1I C6I C5I 119.6(17) . .
C6J C1J C2J 119.6(15) . .
C6J C1J P5 119.6(13) . .
C2J C1J P5 120.7(12) . .
C3J C2J C1J 120.9(17) . .
C4J C3J C2J 118.9(18) . .
C3J C4J C5J 121.1(18) . .
C6J C5J C4J 118.6(17) . .
C1J C6J C5J 120.9(16) . .
C2K C1K C6K 119.2(16) . .
C2K C1K P6 122.7(13) . .
C6K C1K P6 118.0(12) . .
C1K C2K C3K 120.4(18) . .
C4K C3K C2K 118.6(18) . .
C5K C4K C3K 121.0(19) . .
C6K C5K C4K 119.4(19) . .
C5K C6K C1K 121.1(17) . .
C2L C1L C6L 121(2) . .
C2L C1L P6 123.2(14) . .
C6L C1L P6 116.0(17) . .
C1L C2L C3L 122.5(19) . .
C4L C3L C2L 120(3) . .
C3L C4L C5L 120(3) . .
C4L C5L C6L 118(4) . .
C1L C6L C5L 117(3) . .
Cl1 C2S Cl2 112.3(13) . .
Cl1 C2S Cl3 109.0(13) . .
Cl2 C2S Cl3 108.2(12) . .
Cl6 C3S Cl5 111.3(4) . .
Cl6 C3S Cl4 108.4(5) . .
Cl5 C3S Cl4 109.1(5) . .
Cl2X Cl1X Cl2X 22.0(2) . 2_666
Cl1X Cl2X Cl2X 142.3(3) . 2_666
Cl1X Cl2X Cl11 110.9 . .
Cl2X Cl2X Cl11 102.7(3) 2_666 .
Cl1X Cl2X Cl1X 158.0(2) . 2_666
Cl2X Cl2X Cl1X 15.66(16) 2_666 2_666
Cl11 Cl2X Cl1X 88.7(2) . 2_666

loop_
_geom_bond_atom_site_label_1
_geom_bond_atom_site_label_2
_geom_bond_distance
_geom_bond_site_symmetry_2
Ag1 P4 2.387(4) .
Ag1 Br5 2.751(2) .
Ag1 Br1 2.752(2) .
Ag1 Br3 2.793(2) .
Ag1 Ag4 3.268(2) .
Ag2 P1 2.403(5) .
Ag2 Br3 2.650(2) .
Ag2 Br5 2.755(2) .
Ag2 Br2 3.067(3) .
Ag2 Ag5 3.323(2) .
Ag3 P5 2.393(5) .
Ag3 Br5 2.667(2) .
Ag3 Br2 2.758(2) .
Ag3 Br1 2.845(2) .
Ag3 Ag6 3.224(2) .
Ag4 P3 2.402(5) .
Ag4 Br4 2.739(2) .
Ag4 Br3 2.798(2) .
Ag4 Br1 2.852(2) .
Ag5 P2 2.382(5) .
Ag5 Br4 2.694(2) .
Ag5 Br2 2.773(2) .
Ag5 Br3 2.880(2) .
Ag6 P6 2.401(4) .
Ag6 Br2 2.701(2) .
Ag6 Br4 2.752(2) .
Ag6 Br1 2.856(2) .
Fe1 C10 2.008(16) .
Fe1 C1 2.010(15) .
Fe1 C3 2.012(17) .
Fe1 C2 2.019(16) .
Fe1 C6 2.021(15) .
Fe1 C4 2.022(18) .
Fe1 C9 2.030(16) .
Fe1 C5 2.032(18) .
Fe1 C7 2.034(14) .
Fe1 C8 2.056(16) .
Fe2 C17 2.018(15) .
Fe2 C20 2.018(15) .
Fe2 C15 2.023(16) .
Fe2 C19 2.028(18) .
Fe2 C11 2.051(15) .
Fe2 C14 2.051(15) .
Fe2 C16 2.052(14) .
Fe2 C12 2.053(15) .
Fe2 C13 2.054(15) .
Fe2 C18 2.059(16) .
Fe3 C21 2.027(16) .
Fe3 C30 2.032(16) .
Fe3 C23 2.032(17) .
Fe3 C24 2.042(18) .
Fe3 C26 2.044(16) .
Fe3 C27 2.047(17) .
Fe3 C25 2.051(15) .
Fe3 C22 2.057(15) .
Fe3 C29 2.058(18) .
Fe3 C28 2.059(18) .
P1 C1A 1.793(17) .
P1 C1 1.835(16) .
P1 C1B 1.845(18) .
P2 C6 1.798(16) .
P2 C1C 1.809(17) .
P2 C1D 1.821(17) .
P3 C11 1.776(16) .
P3 C1F 1.838(16) .
P3 C1E 1.859(16) .
P4 C16 1.778(15) .
P4 C1H 1.796(16) .
P4 C1G 1.846(15) .
P5 C21 1.801(16) .
P5 C1I 1.825(16) .
P5 C1J 1.840(16) .
P6 C26 1.778(16) .
P6 C1L 1.810(16) .
P6 C1K 1.821(15) .
C1S F1 1.30(3) .
C1S F3 1.33(3) .
C1S F2 1.36(3) .
C1S S1 1.79(3) .
S1 O1 1.393(14) .
S1 O2 1.421(14) .
S1 O3 1.437(16) .
C1 C5 1.40(2) .
C1 C2 1.43(2) .
C2 C3 1.42(2) .
C3 C4 1.40(2) .
C4 C5 1.38(2) .
C6 C7 1.424(19) .
C6 C10 1.45(2) .
C7 C8 1.41(2) .
C8 C9 1.39(2) .
C9 C10 1.37(2) .
C11 C15 1.42(2) .
C11 C12 1.46(2) .
C12 C13 1.388(19) .
C13 C14 1.426(19) .
C14 C15 1.41(2) .
C16 C20 1.395(19) .
C16 C17 1.407(19) .
C17 C18 1.382(19) .
C18 C19 1.42(2) .
C19 C20 1.40(2) .
C21 C25 1.40(2) .
C21 C22 1.46(2) .
C22 C23 1.40(2) .
C23 C24 1.41(2) .
C24 C25 1.39(2) .
C26 C30 1.41(2) .
C26 C27 1.44(2) .
C27 C28 1.44(2) .
C28 C29 1.35(2) .
C29 C30 1.45(2) .
C1A C2A 1.38(2) .
C1A C6A 1.45(2) .
C2A C3A 1.41(2) .
C3A C4A 1.41(3) .
C4A C5A 1.36(3) .
C5A C6A 1.35(3) .
C1B C6B 1.36(2) .
C1B C2B 1.40(2) .
C2B C3B 1.38(2) .
C3B C4B 1.27(3) .
C4B C5B 1.41(3) .
C5B C6B 1.41(3) .
C1C C6C 1.37(2) .
C1C C2C 1.42(2) .
C2C C3C 1.38(2) .
C3C C4C 1.36(2) .
C4C C5C 1.35(2) .
C5C C6C 1.40(2) .
C1D C2D 1.35(2) .
C1D C6D 1.37(3) .
C2D C3D 1.41(2) .
C3D C4D 1.33(3) .
C4D C5D 1.35(3) .
C5D C6D 1.41(3) .
C1E C6E 1.34(2) .
C1E C2E 1.40(2) .
C2E C3E 1.36(2) .
C3E C4E 1.39(2) .
C4E C5E 1.35(2) .
C5E C6E 1.38(2) .
C1F C2F 1.37(2) .
C1F C6F 1.42(2) .
C2F C3F 1.39(2) .
C3F C4F 1.33(2) .
C4F C5F 1.31(2) .
C5F C6F 1.43(2) .
C1G C2G 1.356(19) .
C1G C6G 1.36(2) .
C2G C3G 1.39(2) .
C3G C4G 1.39(2) .
C4G C5G 1.35(2) .
C5G C6G 1.38(2) .
C1H C2H 1.33(2) .
C1H C6H 1.36(2) .
C2H C3H 1.40(2) .
C3H C4H 1.38(2) .
C4H C5H 1.41(2) .
C5H C6H 1.41(2) .
C1I C2I 1.36(2) .
C1I C6I 1.37(2) .
C2I C3I 1.35(2) .
C3I C4I 1.36(2) .
C4I C5I 1.35(2) .
C5I C6I 1.45(2) .
C1J C6J 1.327(19) .
C1J C2J 1.39(2) .
C2J C3J 1.36(2) .
C3J C4J 1.35(2) .
C4J C5J 1.38(2) .
C5J C6J 1.38(2) .
C1K C2K 1.36(2) .
C1K C6K 1.39(2) .
C2K C3K 1.41(2) .
C3K C4K 1.38(2) .
C4K C5K 1.37(2) .
C5K C6K 1.36(2) .
C1L C2L 1.31(2) .
C1L C6L 1.33(3) .
C2L C3L 1.40(2) .
C3L C4L 1.30(3) .
C4L C5L 1.38(4) .
C5L C6L 1.48(4) .
C2S Cl1 1.71(2) .
C2S Cl2 1.71(2) .
C2S Cl3 1.75(2) .
Cl6 C3S 1.690(8) .
Cl4 C3S 1.723(10) .
Cl5 C3S 1.714(8) .
Cl11 Cl2X 2.2412 .
Cl1X Cl2X 1.0890 .
Cl1X Cl2X 2.467(10) 2_666
Cl2X Cl2X 1.514(10) 2_666
Cl2X Cl1X 2.467(10) 2_666
